data_4084764
loop_
_publ_author_name
'Loose, Florian'
'Plettenberg, Inka'
'Haase, Detlev'
'Saak, Wolfgang'
'Schmidtmann, Marc'
'Sch\"afer, Andr\'e'
'M\"uller, Thomas'
'Beckhaus, R\"udiger'

_publ_section_title
;
 Aromatic Imines in the Titanocene Coordination Sphere---Titanaaziridine
 vs 1-Aza-2-titanacyclopent-4-ene Structures
;
_journal_issue 23
_journal_name_full Organometallics
_journal_page_first 6785
_journal_paper_doi 10.1021/om500750y
_journal_volume 33
_journal_year 2014
_chemical_formula_structural TiCl(C10H15)(C21H19N)
_chemical_formula_sum 'C31 H34 Cl N Ti'
_chemical_formula_weight 503.94
_chemical_name_systematic
;
 ?
;
_space_group_crystal_system monoclinic
_space_group_IT_number 15
_space_group_name_Hall '-I 2ya'
_space_group_name_H-M_alt 'I 1 2/a 1'
_symmetry_space_group_name_Hall '-I 2ya'
_symmetry_space_group_name_H-M 'I 1 2/a 1'
_atom_sites_solution_hydrogens difmap
_atom_sites_solution_primary direct
_atom_sites_solution_secondary difmap
_audit_creation_method SHELXL-2012
_cell_angle_alpha 90
_cell_angle_beta 100.2620(10)
_cell_angle_gamma 90
_cell_formula_units_Z 8
_cell_length_a 16.4824(4)
_cell_length_b 8.1061(2)
_cell_length_c 39.8669(11)
_cell_measurement_reflns_used 9920
_cell_measurement_temperature 120(2)
_cell_measurement_theta_max 28.63
_cell_measurement_theta_min 2.51
_cell_volume 5241.3(2)
_computing_cell_refinement 'Bruker SAINT V8.27B'
_computing_data_collection 'Bruker APEX2'
_computing_data_reduction 'Bruker SAINT V8.27B'
_computing_structure_refinement 'SHELXL-2012 (Sheldrick, 2012)'
_computing_structure_solution 'SHELXS-2012 (Sheldrick, 2012)'
_diffrn_ambient_temperature 120(2)
_diffrn_measured_fraction_theta_full 1.000
_diffrn_measured_fraction_theta_max 1.000
_diffrn_measurement_device_type 'Bruker APEX-II CCD'
_diffrn_measurement_method '\f and \w scans'
_diffrn_radiation_type MoK\a
_diffrn_radiation_wavelength 0.71073
_diffrn_reflns_av_R_equivalents 0.0577
_diffrn_reflns_av_unetI/netI 0.0346
_diffrn_reflns_Laue_measured_fraction_full 1.000
_diffrn_reflns_Laue_measured_fraction_max 1.000
_diffrn_reflns_limit_h_max 23
_diffrn_reflns_limit_h_min -23
_diffrn_reflns_limit_k_max 11
_diffrn_reflns_limit_k_min -11
_diffrn_reflns_limit_l_max 56
_diffrn_reflns_limit_l_min -52
_diffrn_reflns_number 74562
_diffrn_reflns_point_group_measured_fraction_full 1.000
_diffrn_reflns_point_group_measured_fraction_max 1.000
_diffrn_reflns_theta_full 25.242
_diffrn_reflns_theta_max 30.034
_diffrn_reflns_theta_min 2.077
_diffrn_source 'sealed tube'
_exptl_absorpt_coefficient_mu 0.448
_exptl_absorpt_correction_T_max 0.9892
_exptl_absorpt_correction_T_min 0.8955
_exptl_absorpt_correction_type multi-scan
_exptl_absorpt_process_details 'SADABS-2012/1 (Sheldrick)'
_exptl_crystal_colour red
_exptl_crystal_density_diffrn 1.277
_exptl_crystal_description plate
_exptl_crystal_F_000 2128
_exptl_crystal_size_max 0.300
_exptl_crystal_size_mid 0.150
_exptl_crystal_size_min 0.030
_refine_diff_density_max 0.373
_refine_diff_density_min -0.364
_refine_diff_density_rms 0.059
_refine_ls_extinction_method none
_refine_ls_goodness_of_fit_ref 1.020
_refine_ls_hydrogen_treatment mixed
_refine_ls_matrix_type full
_refine_ls_number_parameters 318
_refine_ls_number_reflns 7666
_refine_ls_number_restraints 0
_refine_ls_restrained_S_all 1.020
_refine_ls_R_factor_all 0.0610
_refine_ls_R_factor_gt 0.0377
_refine_ls_shift/su_max 0.000
_refine_ls_shift/su_mean 0.000
_refine_ls_structure_factor_coef Fsqd
_refine_ls_weighting_details
;
 w=1/[\s^2^(Fo^2^)+(0.0450P)^2^+5.0000P]
 where P=(Fo^2^+2Fc^2^)/3
;
_refine_ls_weighting_scheme calc
_refine_ls_wR_factor_gt 0.0888
_refine_ls_wR_factor_ref 0.0995
_reflns_Friedel_coverage 0.000
_reflns_number_gt 5782
_reflns_number_total 7666
_reflns_threshold_expression 'I > 2\s(I)'
_cod_data_source_file om500750y_si_001.cif
_cod_data_source_block 13
_cod_depositor_comments 'Adding full bibliography for 4084761--4084765.cif.'
_cod_database_code 4084764
_shelx_space_group_comment
;
The symmetry employed for this shelxl refinement is uniquely defined
by the following loop, which should always be used as a source of
symmetry information in preference to the above space-group names.
They are only intended as comments.
;
_shelx_estimated_absorpt_t_min 0.877
_shelx_estimated_absorpt_t_max 0.987

loop_
_space_group_symop_operation_xyz
'x, y, z'
'-x+1/2, y, -z'
'x+1/2, y+1/2, z+1/2'
'-x+1, y+1/2, -z+1/2'
'-x, -y, -z'
'x-1/2, -y, z'
'-x+1/2, -y+1/2, -z+1/2'
'x, -y+1/2, z+1/2'

loop_
_atom_site_label
_atom_site_type_symbol
_atom_site_fract_x
_atom_site_fract_y
_atom_site_fract_z
_atom_site_U_iso_or_equiv
_atom_site_adp_type
_atom_site_occupancy
_atom_site_site_symmetry_order
_atom_site_calc_flag
_atom_site_refinement_flags_posn
_atom_site_refinement_flags_adp
Ti1 Ti 0.37182(2) 0.70692(3) 0.11478(2) 0.01662(7) Uani 1 1 d . .
Cl1 Cl 0.23553(2) 0.74458(6) 0.12170(2) 0.02869(10) Uani 1 1 d . .
N1 N 0.42402(7) 0.78866(15) 0.15918(3) 0.0173(2) Uani 1 1 d . .
C1 C 0.42072(9) 0.43625(19) 0.11385(4) 0.0200(3) Uani 1 1 d . .
C2 C 0.45811(9) 0.52954(19) 0.09060(4) 0.0201(3) Uani 1 1 d . .
C3 C 0.39494(9) 0.58172(19) 0.06332(4) 0.0200(3) Uani 1 1 d . .
C4 C 0.31907(9) 0.5177(2) 0.06965(4) 0.0198(3) Uani 1 1 d . .
C5 C 0.33465(9) 0.42891(19) 0.10074(4) 0.0194(3) Uani 1 1 d . .
C6 C 0.46411(11) 0.3446(2) 0.14470(4) 0.0267(4) Uani 1 1 d . .
H6A H 0.5238 0.3483 0.1453 0.040 Uiso 1 1 calc R U
H6B H 0.4456 0.2295 0.1436 0.040 Uiso 1 1 calc R U
H6C H 0.4512 0.3962 0.1653 0.040 Uiso 1 1 calc R U
C7 C 0.54909(10) 0.5462(2) 0.09127(5) 0.0278(4) Uani 1 1 d . .
H7A H 0.5597 0.6461 0.0789 0.042 Uiso 1 1 calc R U
H7B H 0.5691 0.4496 0.0804 0.042 Uiso 1 1 calc R U
H7C H 0.5779 0.5538 0.1150 0.042 Uiso 1 1 calc R U
C8 C 0.40813(11) 0.6711(2) 0.03182(4) 0.0270(4) Uani 1 1 d . .
H8A H 0.3598 0.7394 0.0233 0.041 Uiso 1 1 calc R U
H8B H 0.4162 0.5907 0.0143 0.041 Uiso 1 1 calc R U
H8C H 0.4570 0.7415 0.0372 0.041 Uiso 1 1 calc R U
C9 C 0.23669(10) 0.5384(2) 0.04719(4) 0.0277(4) Uani 1 1 d . .
H9A H 0.1934 0.5370 0.0612 0.041 Uiso 1 1 calc R U
H9B H 0.2275 0.4479 0.0306 0.041 Uiso 1 1 calc R U
H9C H 0.2352 0.6438 0.0351 0.041 Uiso 1 1 calc R U
C10 C 0.27214(10) 0.3364(2) 0.11653(5) 0.0266(3) Uani 1 1 d . .
H10A H 0.2326 0.4144 0.1233 0.040 Uiso 1 1 calc R U
H10B H 0.3001 0.2763 0.1366 0.040 Uiso 1 1 calc R U
H10C H 0.2429 0.2580 0.0999 0.040 Uiso 1 1 calc R U
C11 C 0.48935(9) 0.85118(18) 0.14522(4) 0.0183(3) Uani 1 1 d . .
C12 C 0.46922(10) 0.93228(19) 0.11309(4) 0.0207(3) Uani 1 1 d . .
C13 C 0.38527(11) 0.9686(2) 0.09797(4) 0.0237(3) Uani 1 1 d . .
C14 C 0.36676(12) 1.0543(2) 0.06619(4) 0.0296(4) Uani 1 1 d . .
H14 H 0.3110 1.0815 0.0573 0.035 Uiso 1 1 calc R U
C15 C 0.42585(13) 1.0981(2) 0.04834(5) 0.0332(4) Uani 1 1 d . .
C16 C 0.50888(13) 1.0547(2) 0.06223(5) 0.0317(4) Uani 1 1 d . .
H16 H 0.5512 1.0844 0.0500 0.038 Uiso 1 1 calc R U
C17 C 0.53010(11) 0.9722(2) 0.09239(4) 0.0262(3) Uani 1 1 d . .
H17 H 0.5859 0.9405 0.0999 0.031 Uiso 1 1 calc R U
C18 C 0.40707(17) 1.1902(3) 0.01497(5) 0.0489(6) Uani 1 1 d . .
H18A H 0.4223 1.1219 -0.0032 0.073 Uiso 1 1 calc R U
H18B H 0.4387 1.2932 0.0168 0.073 Uiso 1 1 calc R U
H18C H 0.3480 1.2154 0.0097 0.073 Uiso 1 1 calc R U
C19 C 0.57603(9) 0.82661(19) 0.16274(4) 0.0190(3) Uani 1 1 d . .
C20 C 0.63288(10) 0.95639(19) 0.16528(4) 0.0219(3) Uani 1 1 d . .
H20 H 0.6166 1.0591 0.1547 0.026 Uiso 1 1 calc R U
C21 C 0.71260(10) 0.9367(2) 0.18301(4) 0.0226(3) Uani 1 1 d . .
H21 H 0.7501 1.0264 0.1844 0.027 Uiso 1 1 calc R U
C22 C 0.73871(9) 0.7883(2) 0.19877(4) 0.0208(3) Uani 1 1 d . .
C23 C 0.68174(10) 0.6597(2) 0.19676(4) 0.0208(3) Uani 1 1 d . .
H23 H 0.6981 0.5573 0.2074 0.025 Uiso 1 1 calc R U
C24 C 0.60148(9) 0.67916(19) 0.17937(4) 0.0194(3) Uani 1 1 d . .
H24 H 0.5634 0.5908 0.1788 0.023 Uiso 1 1 calc R U
C25 C 0.82642(10) 0.7666(2) 0.21700(5) 0.0286(4) Uani 1 1 d . .
H25A H 0.8607 0.7298 0.2007 0.043 Uiso 1 1 calc R U
H25B H 0.8282 0.6840 0.2351 0.043 Uiso 1 1 calc R U
H25C H 0.8474 0.8720 0.2271 0.043 Uiso 1 1 calc R U
C26 C 0.42081(9) 0.78710(18) 0.19422(4) 0.0168(3) Uani 1 1 d . .
C27 C 0.47031(9) 0.8897(2) 0.21774(4) 0.0205(3) Uani 1 1 d . .
H27 H 0.5095 0.9609 0.2104 0.025 Uiso 1 1 calc R U
C28 C 0.46211(10) 0.8874(2) 0.25184(4) 0.0236(3) Uani 1 1 d . .
H28 H 0.4961 0.9567 0.2677 0.028 Uiso 1 1 calc R U
C29 C 0.40499(10) 0.7855(2) 0.26301(4) 0.0243(3) Uani 1 1 d . .
H29 H 0.3999 0.7843 0.2864 0.029 Uiso 1 1 calc R U
C30 C 0.35517(10) 0.6850(2) 0.23970(4) 0.0237(3) Uani 1 1 d . .
H30 H 0.3153 0.6160 0.2471 0.028 Uiso 1 1 calc R U
C31 C 0.36311(9) 0.6846(2) 0.20560(4) 0.0206(3) Uani 1 1 d . .
H31 H 0.3292 0.6144 0.1899 0.025 Uiso 1 1 calc R U
H1 H 0.3450(12) 0.977(2) 0.1127(5) 0.027(5) Uiso 1 1 d . .

loop_
_atom_site_aniso_label
_atom_site_aniso_U_11
_atom_site_aniso_U_22
_atom_site_aniso_U_33
_atom_site_aniso_U_23
_atom_site_aniso_U_13
_atom_site_aniso_U_12
Ti1 0.01254(12) 0.02119(14) 0.01582(13) -0.00449(10) 0.00167(9) 0.00193(10)
Cl1 0.01502(17) 0.0398(2) 0.0313(2) -0.01347(17) 0.00434(15) 0.00450(15)
N1 0.0152(6) 0.0198(6) 0.0167(6) -0.0023(5) 0.0025(5) 0.0008(5)
C1 0.0164(7) 0.0206(7) 0.0225(8) -0.0070(6) 0.0022(6) 0.0022(6)
C2 0.0148(7) 0.0226(7) 0.0234(8) -0.0089(6) 0.0048(6) 0.0006(5)
C3 0.0185(7) 0.0239(8) 0.0186(7) -0.0077(6) 0.0057(6) -0.0013(6)
C4 0.0159(7) 0.0253(8) 0.0182(7) -0.0075(6) 0.0035(6) -0.0006(6)
C5 0.0160(7) 0.0228(7) 0.0199(7) -0.0074(6) 0.0041(6) -0.0007(6)
C6 0.0255(8) 0.0215(8) 0.0304(9) -0.0027(7) -0.0023(7) 0.0022(6)
C7 0.0146(7) 0.0336(9) 0.0363(10) -0.0116(8) 0.0072(7) -0.0005(6)
C8 0.0286(9) 0.0335(9) 0.0204(8) -0.0064(7) 0.0084(7) -0.0066(7)
C9 0.0185(8) 0.0433(10) 0.0198(8) -0.0063(7) -0.0004(6) -0.0025(7)
C10 0.0226(8) 0.0313(9) 0.0275(9) -0.0016(7) 0.0087(7) -0.0025(7)
C11 0.0169(7) 0.0173(7) 0.0206(7) -0.0029(6) 0.0033(6) -0.0005(5)
C12 0.0252(8) 0.0173(7) 0.0197(7) -0.0028(6) 0.0041(6) -0.0006(6)
C13 0.0271(8) 0.0231(8) 0.0203(8) -0.0019(6) 0.0022(6) 0.0051(6)
C14 0.0401(10) 0.0236(8) 0.0227(8) -0.0017(7) -0.0008(7) 0.0095(7)
C15 0.0563(12) 0.0210(8) 0.0224(9) 0.0015(7) 0.0075(8) 0.0070(8)
C16 0.0482(11) 0.0235(8) 0.0263(9) -0.0012(7) 0.0149(8) -0.0047(8)
C17 0.0314(9) 0.0228(8) 0.0251(8) -0.0027(7) 0.0072(7) -0.0030(7)
C18 0.0823(18) 0.0373(11) 0.0287(10) 0.0111(9) 0.0146(11) 0.0140(11)
C19 0.0167(7) 0.0212(7) 0.0198(7) -0.0028(6) 0.0047(6) -0.0015(6)
C20 0.0228(8) 0.0181(7) 0.0253(8) -0.0009(6) 0.0062(6) -0.0019(6)
C21 0.0190(7) 0.0231(8) 0.0260(8) -0.0036(6) 0.0049(6) -0.0068(6)
C22 0.0162(7) 0.0259(8) 0.0204(7) -0.0054(6) 0.0039(6) -0.0025(6)
C23 0.0201(7) 0.0200(7) 0.0222(8) -0.0006(6) 0.0036(6) -0.0008(6)
C24 0.0165(7) 0.0192(7) 0.0227(7) -0.0016(6) 0.0040(6) -0.0038(5)
C25 0.0195(8) 0.0353(9) 0.0292(9) -0.0031(7) -0.0004(7) -0.0034(7)
C26 0.0157(6) 0.0177(7) 0.0165(7) -0.0019(5) 0.0017(5) 0.0039(5)
C27 0.0162(7) 0.0231(8) 0.0215(8) -0.0039(6) 0.0019(6) 0.0007(6)
C28 0.0210(7) 0.0278(8) 0.0198(8) -0.0060(6) -0.0021(6) 0.0037(6)
C29 0.0266(8) 0.0302(8) 0.0159(7) -0.0003(6) 0.0027(6) 0.0072(7)
C30 0.0230(8) 0.0260(8) 0.0236(8) 0.0012(6) 0.0078(6) 0.0011(6)
C31 0.0171(7) 0.0235(8) 0.0211(7) -0.0040(6) 0.0026(6) -0.0002(6)

loop_
_atom_type_symbol
_atom_type_description
_atom_type_scat_dispersion_real
_atom_type_scat_dispersion_imag
_atom_type_scat_source
C C 0.0033 0.0016 'International Tables Vol C Tables 4.2.6.8 and 6.1.1.4'
H H 0.0000 0.0000 'International Tables Vol C Tables 4.2.6.8 and 6.1.1.4'
N N 0.0061 0.0033 'International Tables Vol C Tables 4.2.6.8 and 6.1.1.4'
Ti Ti 0.2776 0.4457 'International Tables Vol C Tables 4.2.6.8 and 6.1.1.4'
Cl Cl 0.1484 0.1585 'International Tables Vol C Tables 4.2.6.8 and 6.1.1.4'

loop_
_geom_angle_atom_site_label_1
_geom_angle_atom_site_label_2
_geom_angle_atom_site_label_3
_geom_angle
N1 Ti1 C13 84.18(6)
N1 Ti1 Cl1 97.31(4)
C13 Ti1 Cl1 93.44(5)
N1 Ti1 C1 103.68(5)
C13 Ti1 C1 145.87(6)
Cl1 Ti1 C1 117.80(4)
N1 Ti1 C2 112.39(5)
C13 Ti1 C2 110.89(6)
Cl1 Ti1 C2 142.74(4)
C1 Ti1 C2 35.26(6)
N1 Ti1 C5 126.32(6)
C13 Ti1 C5 149.31(6)
Cl1 Ti1 C5 86.48(4)
C1 Ti1 C5 35.12(5)
C2 Ti1 C5 58.12(5)
N1 Ti1 C3 144.94(5)
C13 Ti1 C3 96.08(6)
Cl1 Ti1 C3 117.61(4)
C1 Ti1 C3 58.53(6)
C2 Ti1 C3 35.19(5)
C5 Ti1 C3 57.76(5)
N1 Ti1 C11 35.48(5)
C13 Ti1 C11 64.98(6)
Cl1 Ti1 C11 125.77(4)
C1 Ti1 C11 102.46(5)
C2 Ti1 C11 90.72(5)
C5 Ti1 C11 137.11(5)
C3 Ti1 C11 113.90(5)
N1 Ti1 C4 160.34(6)
C13 Ti1 C4 114.87(6)
Cl1 Ti1 C4 86.82(4)
C1 Ti1 C4 57.99(5)
C2 Ti1 C4 57.79(5)
C5 Ti1 C4 34.45(5)
C3 Ti1 C4 34.45(5)
C11 Ti1 C4 147.22(5)
N1 Ti1 C12 65.35(5)
C13 Ti1 C12 35.42(6)
Cl1 Ti1 C12 123.89(4)
C1 Ti1 C12 118.12(5)
C2 Ti1 C12 89.86(5)
C5 Ti1 C12 147.85(5)
C3 Ti1 C12 95.07(5)
C11 Ti1 C12 34.24(5)
C4 Ti1 C12 127.48(5)
N1 Ti1 H1 75.7(5)
C13 Ti1 H1 24.8(5)
Cl1 Ti1 H1 71.8(5)
C1 Ti1 H1 170.3(5)
C2 Ti1 H1 135.7(5)
C5 Ti1 H1 151.7(5)
C3 Ti1 H1 116.5(5)
C11 Ti1 H1 71.2(5)
C4 Ti1 H1 123.6(5)
C12 Ti1 H1 52.6(5)
C11 N1 C26 124.63(13)
C11 N1 Ti1 90.50(9)
C26 N1 Ti1 144.38(10)
C2 C1 C5 107.62(14)
C2 C1 C6 126.77(14)
C5 C1 C6 125.27(15)
C2 C1 Ti1 72.64(9)
C5 C1 Ti1 73.82(9)
C6 C1 Ti1 124.42(11)
C1 C2 C3 108.21(13)
C1 C2 C7 125.80(15)
C3 C2 C7 125.24(15)
C1 C2 Ti1 72.10(8)
C3 C2 Ti1 73.66(8)
C7 C2 Ti1 127.88(11)
C4 C3 C2 107.60(14)
C4 C3 C8 126.19(15)
C2 C3 C8 125.86(14)
C4 C3 Ti1 73.78(9)
C2 C3 Ti1 71.15(8)
C8 C3 Ti1 125.86(11)
C5 C4 C3 108.28(13)
C5 C4 C9 125.74(14)
C3 C4 C9 125.97(15)
C5 C4 Ti1 71.62(9)
C3 C4 Ti1 71.76(8)
C9 C4 Ti1 122.98(11)
C4 C5 C1 108.28(14)
C4 C5 C10 126.16(14)
C1 C5 C10 125.51(15)
C4 C5 Ti1 73.93(9)
C1 C5 Ti1 71.06(8)
C10 C5 Ti1 122.88(11)
C1 C6 H6A 109.5
C1 C6 H6B 109.5
H6A C6 H6B 109.5
C1 C6 H6C 109.5
H6A C6 H6C 109.5
H6B C6 H6C 109.5
C2 C7 H7A 109.5
C2 C7 H7B 109.5
H7A C7 H7B 109.5
C2 C7 H7C 109.5
H7A C7 H7C 109.5
H7B C7 H7C 109.5
C3 C8 H8A 109.5
C3 C8 H8B 109.5
H8A C8 H8B 109.5
C3 C8 H8C 109.5
H8A C8 H8C 109.5
H8B C8 H8C 109.5
C4 C9 H9A 109.5
C4 C9 H9B 109.5
H9A C9 H9B 109.5
C4 C9 H9C 109.5
H9A C9 H9C 109.5
H9B C9 H9C 109.5
C5 C10 H10A 109.5
C5 C10 H10B 109.5
H10A C10 H10B 109.5
C5 C10 H10C 109.5
H10A C10 H10C 109.5
H10B C10 H10C 109.5
N1 C11 C12 117.00(13)
N1 C11 C19 120.66(13)
C12 C11 C19 122.28(14)
N1 C11 Ti1 54.02(7)
C12 C11 Ti1 74.48(9)
C19 C11 Ti1 142.53(11)
C11 C12 C13 121.58(15)
C11 C12 C17 122.85(15)
C13 C12 C17 115.41(15)
C11 C12 Ti1 71.28(9)
C13 C12 Ti1 64.92(9)
C17 C12 Ti1 135.28(11)
C14 C13 C12 120.57(16)
C14 C13 Ti1 134.95(12)
C12 C13 Ti1 79.66(9)
C14 C13 H1 116.4(12)
C12 C13 H1 118.4(11)
Ti1 C13 H1 76.5(11)
C15 C14 C13 122.28(17)
C15 C14 H14 118.9
C13 C14 H14 118.9
C14 C15 C16 117.54(16)
C14 C15 C18 122.7(2)
C16 C15 C18 119.76(19)
C17 C16 C15 122.70(17)
C17 C16 H16 118.6
C15 C16 H16 118.6
C16 C17 C12 121.16(17)
C16 C17 H17 119.4
C12 C17 H17 119.4
C15 C18 H18A 109.5
C15 C18 H18B 109.5
H18A C18 H18B 109.5
C15 C18 H18C 109.5
H18A C18 H18C 109.5
H18B C18 H18C 109.5
C24 C19 C20 117.96(14)
C24 C19 C11 121.35(13)
C20 C19 C11 120.50(14)
C21 C20 C19 120.78(15)
C21 C20 H20 119.6
C19 C20 H20 119.6
C20 C21 C22 121.29(14)
C20 C21 H21 119.4
C22 C21 H21 119.4
C21 C22 C23 118.00(14)
C21 C22 C25 120.77(14)
C23 C22 C25 121.23(15)
C24 C23 C22 121.03(15)
C24 C23 H23 119.5
C22 C23 H23 119.5
C23 C24 C19 120.90(14)
C23 C24 H24 119.5
C19 C24 H24 119.5
C22 C25 H25A 109.5
C22 C25 H25B 109.5
H25A C25 H25B 109.5
C22 C25 H25C 109.5
H25A C25 H25C 109.5
H25B C25 H25C 109.5
C31 C26 C27 118.95(14)
C31 C26 N1 118.40(13)
C27 C26 N1 122.58(14)
C28 C27 C26 120.00(15)
C28 C27 H27 120.0
C26 C27 H27 120.0
C29 C28 C27 120.85(15)
C29 C28 H28 119.6
C27 C28 H28 119.6
C28 C29 C30 119.30(15)
C28 C29 H29 120.3
C30 C29 H29 120.3
C31 C30 C29 120.59(15)
C31 C30 H30 119.7
C29 C30 H30 119.7
C30 C31 C26 120.29(15)
C30 C31 H31 119.9
C26 C31 H31 119.9

loop_
_geom_bond_atom_site_label_1
_geom_bond_atom_site_label_2
_geom_bond_distance
Ti1 N1 1.9416(13)
Ti1 C13 2.2471(17)
Ti1 Cl1 2.3316(5)
Ti1 C1 2.3400(15)
Ti1 C2 2.3469(15)
Ti1 C5 2.3759(16)
Ti1 C3 2.3796(15)
Ti1 C11 2.3991(15)
Ti1 C4 2.4058(15)
Ti1 C12 2.4407(16)
Ti1 H1 2.228(19)
N1 C11 1.3926(19)
N1 C26 1.4074(19)
C1 C2 1.419(2)
C1 C5 1.423(2)
C1 C6 1.504(2)
C2 C3 1.429(2)
C2 C7 1.501(2)
C3 C4 1.417(2)
C3 C8 1.499(2)
C4 C5 1.416(2)
C4 C9 1.497(2)
C5 C10 1.501(2)
C6 H6A 0.9800
C6 H6B 0.9800
C6 H6C 0.9800
C7 H7A 0.9800
C7 H7B 0.9800
C7 H7C 0.9800
C8 H8A 0.9800
C8 H8B 0.9800
C8 H8C 0.9800
C9 H9A 0.9800
C9 H9B 0.9800
C9 H9C 0.9800
C10 H10A 0.9800
C10 H10B 0.9800
C10 H10C 0.9800
C11 C12 1.425(2)
C11 C19 1.488(2)
C12 C13 1.438(2)
C12 C17 1.445(2)
C13 C14 1.430(2)
C13 H1 0.96(2)
C14 C15 1.352(3)
C14 H14 0.9500
C15 C16 1.426(3)
C15 C18 1.509(3)
C16 C17 1.366(2)
C16 H16 0.9500
C17 H17 0.9500
C18 H18A 0.9800
C18 H18B 0.9800
C18 H18C 0.9800
C19 C24 1.394(2)
C19 C20 1.400(2)
C20 C21 1.386(2)
C20 H20 0.9500
C21 C22 1.390(2)
C21 H21 0.9500
C22 C23 1.395(2)
C22 C25 1.508(2)
C23 C24 1.389(2)
C23 H23 0.9500
C24 H24 0.9500
C25 H25A 0.9800
C25 H25B 0.9800
C25 H25C 0.9800
C26 C31 1.398(2)
C26 C27 1.402(2)
C27 C28 1.390(2)
C27 H27 0.9500
C28 C29 1.384(2)
C28 H28 0.9500
C29 C30 1.389(2)
C29 H29 0.9500
C30 C31 1.389(2)
C30 H30 0.9500
C31 H31 0.9500

loop_
_geom_torsion_atom_site_label_1
_geom_torsion_atom_site_label_2
_geom_torsion_atom_site_label_3
_geom_torsion_atom_site_label_4
_geom_torsion
C5 C1 C2 C3 0.75(17)
C6 C1 C2 C3 174.31(14)
Ti1 C1 C2 C3 -65.32(10)
C5 C1 C2 C7 -169.69(14)
C6 C1 C2 C7 3.9(3)
Ti1 C1 C2 C7 124.24(15)
C5 C1 C2 Ti1 66.07(10)
C6 C1 C2 Ti1 -120.37(16)
C1 C2 C3 C4 -0.99(17)
C7 C2 C3 C4 169.51(15)
Ti1 C2 C3 C4 -65.30(11)
C1 C2 C3 C8 -174.56(15)
C7 C2 C3 C8 -4.1(3)
Ti1 C2 C3 C8 121.13(15)
C1 C2 C3 Ti1 64.31(10)
C7 C2 C3 Ti1 -125.19(15)
C2 C3 C4 C5 0.86(17)
C8 C3 C4 C5 174.40(15)
Ti1 C3 C4 C5 -62.71(11)
C2 C3 C4 C9 -178.46(15)
C8 C3 C4 C9 -4.9(3)
Ti1 C3 C4 C9 117.97(16)
C2 C3 C4 Ti1 63.56(10)
C8 C3 C4 Ti1 -122.89(16)
C3 C4 C5 C1 -0.40(17)
C9 C4 C5 C1 178.92(15)
Ti1 C4 C5 C1 -63.20(10)
C3 C4 C5 C10 -177.92(15)
C9 C4 C5 C10 1.4(3)
Ti1 C4 C5 C10 119.28(16)
C3 C4 C5 Ti1 62.80(11)
C9 C4 C5 Ti1 -117.88(15)
C2 C1 C5 C4 -0.22(17)
C6 C1 C5 C4 -173.90(14)
Ti1 C1 C5 C4 65.06(11)
C2 C1 C5 C10 177.32(15)
C6 C1 C5 C10 3.6(2)
Ti1 C1 C5 C10 -117.40(15)
C2 C1 C5 Ti1 -65.28(10)
C6 C1 C5 Ti1 121.04(15)
C26 N1 C11 C12 -144.15(14)
Ti1 N1 C11 C12 42.18(13)
C26 N1 C11 C19 38.5(2)
Ti1 N1 C11 C19 -135.21(13)
C26 N1 C11 Ti1 173.68(16)
N1 C11 C12 C13 8.5(2)
C19 C11 C12 C13 -174.19(14)
Ti1 C11 C12 C13 42.80(13)
N1 C11 C12 C17 -166.72(14)
C19 C11 C12 C17 10.6(2)
Ti1 C11 C12 C17 -132.39(15)
N1 C11 C12 Ti1 -34.33(11)
C19 C11 C12 Ti1 143.01(14)
C11 C12 C13 C14 178.15(15)
C17 C12 C13 C14 -6.3(2)
Ti1 C12 C13 C14 -136.58(16)
C11 C12 C13 Ti1 -45.27(14)
C17 C12 C13 Ti1 130.25(13)
C12 C13 C14 C15 3.1(3)
Ti1 C13 C14 C15 -104.1(2)
C13 C14 C15 C16 0.3(3)
C13 C14 C15 C18 -179.31(17)
C14 C15 C16 C17 -0.1(3)
C18 C15 C16 C17 179.62(18)
C15 C16 C17 C12 -3.7(3)
C11 C12 C17 C16 -177.89(15)
C13 C12 C17 C16 6.6(2)
Ti1 C12 C17 C16 85.9(2)
N1 C11 C19 C24 38.0(2)
C12 C11 C19 C24 -139.21(16)
Ti1 C11 C19 C24 -31.5(3)
N1 C11 C19 C20 -136.85(15)
C12 C11 C19 C20 45.9(2)
Ti1 C11 C19 C20 153.58(14)
C24 C19 C20 C21 1.8(2)
C11 C19 C20 C21 176.81(15)
C19 C20 C21 C22 0.0(2)
C20 C21 C22 C23 -1.1(2)
C20 C21 C22 C25 177.96(15)
C21 C22 C23 C24 0.3(2)
C25 C22 C23 C24 -178.70(15)
C22 C23 C24 C19 1.5(2)
C20 C19 C24 C23 -2.5(2)
C11 C19 C24 C23 -177.50(14)
C11 N1 C26 C31 -163.73(14)
Ti1 N1 C26 C31 5.4(2)
C11 N1 C26 C27 19.4(2)
Ti1 N1 C26 C27 -171.52(13)
C31 C26 C27 C28 0.6(2)
N1 C26 C27 C28 177.45(14)
C26 C27 C28 C29 -0.5(2)
C27 C28 C29 C30 -0.3(2)
C28 C29 C30 C31 0.9(2)
C29 C30 C31 C26 -0.8(2)
C27 C26 C31 C30 0.0(2)
N1 C26 C31 C30 -176.96(14)
